data_4506507
loop_
_publ_author_name
'Yang, Qingxiang'
'Chen, Xingqiu'
'Cui, Jiehu'
'Hu, Jinsong'
'Zhang, Mingdao'
'Qin, Ling'
'Wang, Gaofeng'
'Lu, Qingyi'
'Zheng, Hegen'

_publ_section_title
;
 Metal--Organic Frameworks Based on Flexible V-Shaped Polycarboxylate
 Acids: Hydrogen Bondings, Non-Interpenetrated and Polycatenated
;
_journal_issue 8
_journal_name_full 'Crystal Growth &amp; Design'
_journal_page_first 4072
_journal_paper_doi 10.1021/cg300541n
_journal_volume 12
_journal_year 2012
_chemical_formula_moiety 'C32 H23 Cd N5 O4'
_chemical_formula_sum 'C32 H23 Cd N5 O4'
_chemical_formula_weight 653.96
_chemical_name_systematic
; 
 ? 
;
_space_group_IT_number 2
_symmetry_cell_setting triclinic
_symmetry_space_group_name_Hall '-P 1'
_symmetry_space_group_name_H-M 'P -1'
_atom_sites_solution_hydrogens geom
_atom_sites_solution_primary direct
_atom_sites_solution_secondary difmap
_audit_creation_method SHELXL-97
_cell_angle_alpha 72.892(4)
_cell_angle_beta 84.194(4)
_cell_angle_gamma 63.756(4)
_cell_formula_units_Z 2
_cell_length_a 9.842(2)
_cell_length_b 10.237(3)
_cell_length_c 15.175(4)
_cell_measurement_temperature 293(2)
_cell_volume 1309.9(6)
_computing_cell_refinement 'SMART (Bruker, 2000)'
_computing_data_collection 'SMART (Bruker, 2000)'
_computing_data_reduction 'SMART (Bruker, 2000)'
_computing_molecular_graphics SHELXTL
_computing_publication_material SHELXTL
_computing_structure_refinement 'SHELXL-97 (Sheldrick, 1997)'
_computing_structure_solution 'SHELXS-97 (Sheldrick, 1990)'
_diffrn_ambient_temperature 293(2)
_diffrn_measured_fraction_theta_full 0.995
_diffrn_measured_fraction_theta_max 0.995
_diffrn_measurement_device_type 'CCD area detector'
_diffrn_measurement_method 'phi and omega scans'
_diffrn_radiation_monochromator graphite
_diffrn_radiation_source 'fine-focus sealed tube'
_diffrn_radiation_type MoK\a
_diffrn_radiation_wavelength 0.71073
_diffrn_reflns_av_R_equivalents 0.0848
_diffrn_reflns_av_sigmaI/netI 0.0811
_diffrn_reflns_limit_h_max 11
_diffrn_reflns_limit_h_min -11
_diffrn_reflns_limit_k_max 12
_diffrn_reflns_limit_k_min -11
_diffrn_reflns_limit_l_max 16
_diffrn_reflns_limit_l_min -18
_diffrn_reflns_number 7249
_diffrn_reflns_theta_full 25.00
_diffrn_reflns_theta_max 25.00
_diffrn_reflns_theta_min 1.40
_exptl_absorpt_coefficient_mu 0.884
_exptl_absorpt_correction_T_max 0.823
_exptl_absorpt_correction_T_min 0.781
_exptl_absorpt_correction_type multi-scan
_exptl_absorpt_process_details 'SADABS; Bruker, 2000'
_exptl_crystal_colour 'pale brown'
_exptl_crystal_density_diffrn 1.658
_exptl_crystal_density_method 'not measured'
_exptl_crystal_description block
_exptl_crystal_F_000 660
_exptl_crystal_size_max 0.28
_exptl_crystal_size_mid 0.24
_exptl_crystal_size_min 0.22
_refine_diff_density_max 2.284
_refine_diff_density_min -0.963
_refine_diff_density_rms 0.126
_refine_ls_extinction_method none
_refine_ls_goodness_of_fit_ref 0.983
_refine_ls_hydrogen_treatment constr
_refine_ls_matrix_type full
_refine_ls_number_parameters 379
_refine_ls_number_reflns 4591
_refine_ls_number_restraints 0
_refine_ls_restrained_S_all 0.983
_refine_ls_R_factor_all 0.0601
_refine_ls_R_factor_gt 0.0512
_refine_ls_shift/su_max 0.001
_refine_ls_shift/su_mean 0.000
_refine_ls_structure_factor_coef Fsqd
_refine_ls_weighting_details 'calc w=1/[\s^2^(Fo^2^)+(0.0782P)^2^+0.0000P] where P=(Fo^2^+2Fc^2^)/3'
_refine_ls_weighting_scheme calc
_refine_ls_wR_factor_gt 0.1302
_refine_ls_wR_factor_ref 0.1339
_reflns_number_gt 3746
_reflns_number_total 4591
_reflns_threshold_expression >2sigma(I)
_cod_data_source_file cg300541n_si_002.cif
_cod_data_source_block 4
_cod_depositor_comments
;
The following automatic conversions were performed:

'_symmetry_cell_setting' value 'Triclinic' changed to 'triclinic'
according to /home/saulius/struct/CIF-dictionaries/cif_core.dic
dictionary named 'cif_core.dic' version 2.4.2 from 2011-04-26.

Automatic conversion script
Id: cif_fix_values 1891 2012-01-12 08:04:46Z andrius 
;
_cod_original_sg_symbol_H-M P-1
_cod_database_code 4506507

loop_
_symmetry_equiv_pos_as_xyz
'x, y, z'
'-x, -y, -z'

loop_
_atom_site_label
_atom_site_type_symbol
_atom_site_fract_x
_atom_site_fract_y
_atom_site_fract_z
_atom_site_U_iso_or_equiv
_atom_site_adp_type
_atom_site_occupancy
_atom_site_symmetry_multiplicity
_atom_site_calc_flag
_atom_site_refinement_flags
Cd1 Cd 0.24213(4) 0.20743(4) 0.65542(2) 0.03835(16) Uani 1 1 d .
O2 O 0.0965(4) 0.2090(4) 0.5453(2) 0.0489(9) Uani 1 1 d .
O1 O 0.3350(4) 0.0416(4) 0.5589(2) 0.0441(8) Uani 1 1 d .
O3 O 0.3675(4) 0.1092(4) -0.2022(2) 0.0470(9) Uani 1 1 d .
O4 O 0.2041(4) 0.0234(4) -0.2163(2) 0.0448(8) Uani 1 1 d .
N1 N 0.3310(5) 0.3595(5) 0.5511(3) 0.0423(10) Uani 1 1 d .
N2 N 0.4066(5) 0.4527(4) 0.4168(3) 0.0420(10) Uani 1 1 d .
N3 N 0.9009(4) 0.4906(4) -0.1857(3) 0.0362(9) Uani 1 1 d .
N4 N 1.0520(5) 0.3973(5) -0.2902(3) 0.0455(11) Uani 1 1 d .
N5 N 0.1227(5) -0.0456(5) 0.2049(3) 0.0445(10) Uani 1 1 d .
H5N H 0.0414 -0.0364 0.2097 0.053 Uiso 1 1 d R
C33 C 0.1881(6) 0.0741(5) 0.4331(3) 0.0381(11) Uani 1 1 d .
C34 C 0.3079(6) 0.0166(5) 0.3782(3) 0.0378(11) Uani 1 1 d .
H34 H 0.4039 0.0003 0.3945 0.045 Uiso 1 1 calc R
C35 C 0.2898(5) -0.0171(5) 0.3005(3) 0.0374(11) Uani 1 1 d .
H35 H 0.3718 -0.0524 0.2636 0.045 Uiso 1 1 calc R
C36 C 0.1467(6) 0.0018(5) 0.2769(3) 0.0363(11) Uani 1 1 d .
C37 C 0.0263(6) 0.0596(6) 0.3317(3) 0.0438(12) Uani 1 1 d .
H37 H -0.0690 0.0723 0.3169 0.053 Uiso 1 1 calc R
C38 C 0.0443(6) 0.0985(6) 0.4071(3) 0.0427(12) Uani 1 1 d .
H38 H -0.0392 0.1412 0.4413 0.051 Uiso 1 1 calc R
C39 C 0.1872(5) -0.0373(5) 0.1195(3) 0.0356(11) Uani 1 1 d .
C40 C 0.2675(6) 0.0480(6) 0.0820(3) 0.0400(12) Uani 1 1 d .
H40 H 0.2938 0.0932 0.1181 0.048 Uiso 1 1 calc R
C41 C 0.3078(5) 0.0652(6) -0.0089(3) 0.0387(11) Uani 1 1 d .
H41 H 0.3602 0.1237 -0.0335 0.046 Uiso 1 1 calc R
C42 C 0.2728(5) -0.0019(5) -0.0649(3) 0.0356(11) Uani 1 1 d .
C43 C 0.2017(6) -0.0948(6) -0.0248(3) 0.0456(13) Uani 1 1 d .
H43 H 0.1798 -0.1441 -0.0599 0.055 Uiso 1 1 calc R
C44 C 0.1634(7) -0.1147(6) 0.0658(3) 0.0480(13) Uani 1 1 d .
H44 H 0.1205 -0.1815 0.0920 0.058 Uiso 1 1 calc R
C45 C 0.2877(6) 0.0420(5) -0.1670(3) 0.0385(11) Uani 1 1 d .
C46 C 0.4121(6) 0.3266(6) 0.4796(3) 0.0437(12) Uani 1 1 d .
H46 H 0.4660 0.2291 0.4733 0.052 Uiso 1 1 calc R
C47 C 0.2701(7) 0.5115(6) 0.5331(4) 0.0580(16) Uani 1 1 d .
H47 H 0.2070 0.5661 0.5723 0.070 Uiso 1 1 calc R
C48 C 0.3130(7) 0.5732(6) 0.4507(4) 0.0615(18) Uani 1 1 d .
H48 H 0.2854 0.6757 0.4224 0.074 Uiso 1 1 calc R
C49 C 0.4812(6) 0.4623(5) 0.3304(3) 0.0405(12) Uani 1 1 d .
C50 C 0.4546(8) 0.6002(6) 0.2714(4) 0.0651(19) Uani 1 1 d .
H50 H 0.3878 0.6879 0.2868 0.078 Uiso 1 1 calc R
C51 C 0.5265(8) 0.6106(6) 0.1884(4) 0.0612(17) Uani 1 1 d .
H51 H 0.5063 0.7058 0.1481 0.073 Uiso 1 1 calc R
C52 C 0.6273(5) 0.4831(5) 0.1640(3) 0.0369(11) Uani 1 1 d .
C53 C 0.6537(6) 0.3434(5) 0.2254(4) 0.0447(13) Uani 1 1 d .
H53 H 0.7217 0.2555 0.2105 0.054 Uiso 1 1 calc R
C54 C 0.5817(6) 0.3315(6) 0.3080(4) 0.0486(14) Uani 1 1 d .
H54 H 0.6004 0.2367 0.3483 0.058 Uiso 1 1 calc R
C55 C 0.7021(6) 0.4940(5) 0.0738(3) 0.0385(11) Uani 1 1 d .
C56 C 0.6232(6) 0.5956(6) -0.0067(4) 0.0484(14) Uani 1 1 d .
H56 H 0.5236 0.6654 -0.0034 0.058 Uiso 1 1 calc R
C57 C 0.6865(6) 0.5967(6) -0.0906(4) 0.0471(13) Uani 1 1 d .
H57 H 0.6294 0.6645 -0.1437 0.057 Uiso 1 1 calc R
C58 C 0.8357(6) 0.4972(5) -0.0971(3) 0.0355(11) Uani 1 1 d .
C59 C 0.9193(6) 0.3996(6) -0.0180(3) 0.0406(12) Uani 1 1 d .
H59 H 1.0210 0.3351 -0.0214 0.049 Uiso 1 1 calc R
C60 C 0.8529(6) 0.3970(6) 0.0667(3) 0.0399(11) Uani 1 1 d .
H60 H 0.9100 0.3293 0.1198 0.048 Uiso 1 1 calc R
C61 C 0.8416(7) 0.5838(8) -0.2693(4) 0.078(2) Uani 1 1 d .
H61 H 0.7524 0.6731 -0.2814 0.094 Uiso 1 1 calc R
C62 C 0.9354(7) 0.5236(8) -0.3323(4) 0.070(2) Uani 1 1 d .
H62 H 0.9204 0.5647 -0.3958 0.084 Uiso 1 1 calc R
C63 C 1.0299(7) 0.3816(6) -0.2027(4) 0.0555(16) Uani 1 1 d .
H63 H 1.0969 0.3027 -0.1568 0.067 Uiso 1 1 calc R
C64 C 0.2083(5) 0.1100(5) 0.5179(3) 0.0337(10) Uani 1 1 d .

loop_
_atom_site_aniso_label
_atom_site_aniso_U_11
_atom_site_aniso_U_22
_atom_site_aniso_U_33
_atom_site_aniso_U_23
_atom_site_aniso_U_13
_atom_site_aniso_U_12
Cd1 0.0490(3) 0.0417(2) 0.0287(2) -0.01406(15) 0.00952(15) -0.02248(18)
O2 0.041(2) 0.059(2) 0.045(2) -0.0271(18) 0.0039(16) -0.0128(18)
O1 0.049(2) 0.048(2) 0.0373(19) -0.0179(16) -0.0004(16) -0.0183(17)
O3 0.045(2) 0.062(2) 0.038(2) -0.0083(17) 0.0090(16) -0.0320(19)
O4 0.060(2) 0.051(2) 0.0349(19) -0.0144(16) 0.0045(16) -0.0328(19)
N1 0.050(3) 0.043(2) 0.037(2) -0.0139(19) 0.0153(19) -0.024(2)
N2 0.051(3) 0.035(2) 0.038(2) -0.0123(18) 0.0167(19) -0.019(2)
N3 0.042(2) 0.033(2) 0.034(2) -0.0105(17) 0.0089(17) -0.0175(18)
N4 0.052(3) 0.043(3) 0.034(2) -0.0134(19) 0.011(2) -0.015(2)
N5 0.047(3) 0.067(3) 0.036(2) -0.021(2) 0.0102(19) -0.037(2)
C33 0.043(3) 0.035(3) 0.034(3) -0.010(2) 0.002(2) -0.015(2)
C34 0.036(3) 0.041(3) 0.038(3) -0.013(2) 0.002(2) -0.016(2)
C35 0.035(3) 0.040(3) 0.035(3) -0.011(2) 0.004(2) -0.015(2)
C36 0.043(3) 0.038(3) 0.028(2) -0.009(2) 0.001(2) -0.019(2)
C37 0.036(3) 0.059(3) 0.041(3) -0.015(2) 0.004(2) -0.025(3)
C38 0.039(3) 0.050(3) 0.039(3) -0.017(2) 0.009(2) -0.017(2)
C39 0.040(3) 0.034(3) 0.032(3) -0.009(2) -0.002(2) -0.015(2)
C40 0.046(3) 0.045(3) 0.037(3) -0.012(2) -0.004(2) -0.025(2)
C41 0.036(3) 0.045(3) 0.038(3) -0.008(2) 0.000(2) -0.023(2)
C42 0.035(3) 0.037(3) 0.034(3) -0.011(2) 0.003(2) -0.014(2)
C43 0.061(3) 0.048(3) 0.040(3) -0.018(2) 0.004(2) -0.031(3)
C44 0.072(4) 0.048(3) 0.040(3) -0.015(2) 0.007(3) -0.039(3)
C45 0.037(3) 0.034(3) 0.038(3) -0.011(2) 0.002(2) -0.009(2)
C46 0.049(3) 0.038(3) 0.043(3) -0.013(2) 0.015(2) -0.020(2)
C47 0.068(4) 0.045(3) 0.059(4) -0.023(3) 0.033(3) -0.025(3)
C48 0.080(4) 0.036(3) 0.060(4) -0.021(3) 0.034(3) -0.020(3)
C49 0.047(3) 0.035(3) 0.038(3) -0.012(2) 0.014(2) -0.018(2)
C50 0.089(5) 0.026(3) 0.060(4) -0.015(3) 0.040(3) -0.014(3)
C51 0.084(4) 0.031(3) 0.054(4) -0.011(2) 0.032(3) -0.020(3)
C52 0.040(3) 0.032(3) 0.039(3) -0.013(2) 0.011(2) -0.016(2)
C53 0.050(3) 0.029(3) 0.048(3) -0.016(2) 0.016(2) -0.010(2)
C54 0.062(4) 0.027(3) 0.044(3) -0.006(2) 0.014(3) -0.013(2)
C55 0.047(3) 0.034(3) 0.041(3) -0.018(2) 0.014(2) -0.023(2)
C56 0.042(3) 0.037(3) 0.049(3) -0.009(2) 0.011(2) -0.006(2)
C57 0.048(3) 0.035(3) 0.042(3) -0.005(2) 0.006(2) -0.009(2)
C58 0.045(3) 0.031(2) 0.036(3) -0.013(2) 0.011(2) -0.021(2)
C59 0.035(3) 0.043(3) 0.040(3) -0.015(2) 0.007(2) -0.014(2)
C60 0.041(3) 0.041(3) 0.037(3) -0.012(2) 0.005(2) -0.017(2)
C61 0.059(4) 0.075(5) 0.043(4) 0.000(3) 0.009(3) 0.009(3)
C62 0.070(4) 0.072(4) 0.033(3) -0.003(3) 0.002(3) -0.008(4)
C63 0.057(4) 0.049(3) 0.037(3) -0.014(2) 0.006(3) -0.002(3)
C64 0.040(3) 0.035(3) 0.028(2) -0.008(2) 0.003(2) -0.018(2)

loop_
_atom_type_symbol
_atom_type_description
_atom_type_scat_dispersion_real
_atom_type_scat_dispersion_imag
_atom_type_scat_source
C C 0.0033 0.0016 'International Tables Vol C Tables 4.2.6.8 and 6.1.1.4'
H H 0.0000 0.0000 'International Tables Vol C Tables 4.2.6.8 and 6.1.1.4'
Cd Cd -0.8075 1.2024 'International Tables Vol C Tables 4.2.6.8 and 6.1.1.4'
N N 0.0061 0.0033 'International Tables Vol C Tables 4.2.6.8 and 6.1.1.4'
O O 0.0106 0.0060 'International Tables Vol C Tables 4.2.6.8 and 6.1.1.4'

loop_
_geom_angle_atom_site_label_1
_geom_angle_atom_site_label_2
_geom_angle_atom_site_label_3
_geom_angle
_geom_angle_site_symmetry_1
_geom_angle_site_symmetry_3
N1 Cd1 O2 92.81(15) . .
N1 Cd1 O3 112.24(15) . 1_556
O2 Cd1 O3 153.41(14) . 1_556
N1 Cd1 N4 96.62(15) . 1_456
O2 Cd1 N4 97.17(14) . 1_456
O3 Cd1 N4 88.95(14) 1_556 1_456
N1 Cd1 O1 86.90(14) . .
O2 Cd1 O1 55.87(12) . .
O3 Cd1 O1 114.53(13) 1_556 .
N4 Cd1 O1 153.01(15) 1_456 .
N1 Cd1 O4 166.68(14) . 1_556
O2 Cd1 O4 98.70(13) . 1_556
O3 Cd1 O4 55.43(12) 1_556 1_556
N4 Cd1 O4 88.59(14) 1_456 1_556
O1 Cd1 O4 94.01(12) . 1_556
N1 Cd1 C64 87.91(15) . .
O2 Cd1 C64 28.07(13) . .
O3 Cd1 C64 138.99(14) 1_556 .
N4 Cd1 C64 125.21(16) 1_456 .
O1 Cd1 C64 27.92(13) . .
O4 Cd1 C64 99.11(13) 1_556 .
N1 Cd1 C45 139.82(16) . 1_556
O2 Cd1 C45 126.95(15) . 1_556
O3 Cd1 C45 27.60(14) 1_556 1_556
N4 Cd1 C45 85.06(14) 1_456 1_556
O1 Cd1 C45 109.30(13) . 1_556
O4 Cd1 C45 28.25(14) 1_556 1_556
C64 Cd1 C45 123.62(15) . 1_556
C64 O2 Cd1 92.4(3) . .
C64 O1 Cd1 88.8(3) . .
C45 O3 Cd1 92.9(3) . 1_554
C45 O4 Cd1 88.1(3) . 1_554
C46 N1 C47 106.2(4) . .
C46 N1 Cd1 125.7(3) . .
C47 N1 Cd1 124.6(3) . .
C46 N2 C48 106.6(4) . .
C46 N2 C49 127.2(4) . .
C48 N2 C49 126.2(4) . .
C63 N3 C61 104.8(4) . .
C63 N3 C58 126.5(4) . .
C61 N3 C58 128.4(4) . .
C63 N4 C62 105.3(4) . .
C63 N4 Cd1 121.9(3) . 1_654
C62 N4 Cd1 132.0(4) . 1_654
C39 N5 C36 128.4(4) . .
C39 N5 H5N 119.7 . .
C36 N5 H5N 104.9 . .
C34 C33 C38 118.1(5) . .
C34 C33 C64 121.9(5) . .
C38 C33 C64 120.0(4) . .
C35 C34 C33 122.1(5) . .
C35 C34 H34 119.0 . .
C33 C34 H34 119.0 . .
C34 C35 C36 119.6(5) . .
C34 C35 H35 120.2 . .
C36 C35 H35 120.2 . .
C37 C36 N5 118.4(5) . .
C37 C36 C35 118.5(5) . .
N5 C36 C35 122.9(4) . .
C38 C37 C36 121.5(5) . .
C38 C37 H37 119.3 . .
C36 C37 H37 119.3 . .
C37 C38 C33 120.2(5) . .
C37 C38 H38 119.9 . .
C33 C38 H38 119.9 . .
N5 C39 C44 116.9(5) . .
N5 C39 C40 124.9(4) . .
C44 C39 C40 118.1(5) . .
C41 C40 C39 119.7(4) . .
C41 C40 H40 120.2 . .
C39 C40 H40 120.2 . .
C40 C41 C42 122.1(5) . .
C40 C41 H41 119.0 . .
C42 C41 H41 119.0 . .
C43 C42 C41 117.4(4) . .
C43 C42 C45 120.2(4) . .
C41 C42 C45 121.7(4) . .
C44 C43 C42 120.9(5) . .
C44 C43 H43 119.5 . .
C42 C43 H43 119.5 . .
C43 C44 C39 121.3(5) . .
C43 C44 H44 119.3 . .
C39 C44 H44 119.3 . .
O3 C45 O4 121.6(5) . .
O3 C45 C42 120.2(5) . .
O4 C45 C42 117.7(5) . .
O3 C45 Cd1 59.5(3) . 1_554
O4 C45 Cd1 63.6(3) . 1_554
C42 C45 Cd1 161.1(3) . 1_554
N1 C46 N2 111.0(4) . .
N1 C46 H46 124.5 . .
N2 C46 H46 124.5 . .
C48 C47 N1 110.5(5) . .
C48 C47 H47 124.7 . .
N1 C47 H47 124.7 . .
C47 C48 N2 105.6(5) . .
C47 C48 H48 127.2 . .
N2 C48 H48 127.2 . .
C50 C49 C54 120.1(5) . .
C50 C49 N2 119.8(4) . .
C54 C49 N2 120.2(4) . .
C49 C50 C51 120.2(5) . .
C49 C50 H50 119.9 . .
C51 C50 H50 119.9 . .
C52 C51 C50 121.3(5) . .
C52 C51 H51 119.3 . .
C50 C51 H51 119.3 . .
C51 C52 C53 117.7(5) . .
C51 C52 C55 121.4(4) . .
C53 C52 C55 120.9(4) . .
C54 C53 C52 121.6(4) . .
C54 C53 H53 119.2 . .
C52 C53 H53 119.2 . .
C53 C54 C49 119.2(5) . .
C53 C54 H54 120.4 . .
C49 C54 H54 120.4 . .
C56 C55 C60 117.4(4) . .
C56 C55 C52 121.6(4) . .
C60 C55 C52 121.0(4) . .
C57 C56 C55 122.0(5) . .
C57 C56 H56 119.0 . .
C55 C56 H56 119.0 . .
C56 C57 C58 120.1(5) . .
C56 C57 H57 120.0 . .
C58 C57 H57 120.0 . .
C59 C58 C57 119.3(4) . .
C59 C58 N3 120.1(4) . .
C57 C58 N3 120.5(4) . .
C58 C59 C60 120.1(5) . .
C58 C59 H59 119.9 . .
C60 C59 H59 119.9 . .
C59 C60 C55 121.0(5) . .
C59 C60 H60 119.5 . .
C55 C60 H60 119.5 . .
N3 C61 C62 107.2(5) . .
N3 C61 H61 126.4 . .
C62 C61 H61 126.4 . .
N4 C62 C61 109.8(5) . .
N4 C62 H62 125.1 . .
C61 C62 H62 125.1 . .
N4 C63 N3 112.8(5) . .
N4 C63 H63 123.6 . .
N3 C63 H63 123.6 . .
O1 C64 O2 122.4(4) . .
O1 C64 C33 119.2(4) . .
O2 C64 C33 118.4(4) . .
O1 C64 Cd1 63.3(2) . .
O2 C64 Cd1 59.5(2) . .
C33 C64 Cd1 172.8(3) . .

loop_
_geom_bond_atom_site_label_1
_geom_bond_atom_site_label_2
_geom_bond_distance
_geom_bond_site_symmetry_2
Cd1 N1 2.274(4) .
Cd1 O2 2.302(4) .
Cd1 O3 2.317(4) 1_556
Cd1 N4 2.319(4) 1_456
Cd1 O1 2.384(3) .
Cd1 O4 2.408(3) 1_556
Cd1 C64 2.668(5) .
Cd1 C45 2.687(5) 1_556
O2 C64 1.257(6) .
O1 C64 1.250(6) .
O3 C45 1.246(6) .
O3 Cd1 2.317(4) 1_554
O4 C45 1.272(6) .
O4 Cd1 2.408(3) 1_554
N1 C46 1.315(6) .
N1 C47 1.346(7) .
N2 C46 1.343(6) .
N2 C48 1.382(7) .
N2 C49 1.435(6) .
N3 C63 1.331(6) .
N3 C61 1.344(7) .
N3 C58 1.437(6) .
N4 C63 1.297(6) .
N4 C62 1.321(7) .
N4 Cd1 2.319(4) 1_654
N5 C39 1.381(6) .
N5 C36 1.396(6) .
N5 H5N 0.7616 .
C33 C34 1.381(7) .
C33 C38 1.401(7) .
C33 C64 1.492(7) .
C34 C35 1.370(7) .
C34 H34 0.9300 .
C35 C36 1.403(7) .
C35 H35 0.9300 .
C36 C37 1.384(7) .
C37 C38 1.369(7) .
C37 H37 0.9300 .
C38 H38 0.9300 .
C39 C44 1.389(7) .
C39 C40 1.392(7) .
C40 C41 1.378(7) .
C40 H40 0.9300 .
C41 C42 1.388(7) .
C41 H41 0.9300 .
C42 C43 1.388(7) .
C42 C45 1.492(6) .
C43 C44 1.368(7) .
C43 H43 0.9300 .
C44 H44 0.9300 .
C45 Cd1 2.687(5) 1_554
C46 H46 0.9300 .
C47 C48 1.344(8) .
C47 H47 0.9300 .
C48 H48 0.9300 .
C49 C50 1.357(7) .
C49 C54 1.384(7) .
C50 C51 1.380(7) .
C50 H50 0.9300 .
C51 C52 1.375(7) .
C51 H51 0.9300 .
C52 C53 1.385(7) .
C52 C55 1.485(6) .
C53 C54 1.377(7) .
C53 H53 0.9300 .
C54 H54 0.9300 .
C55 C56 1.381(7) .
C55 C60 1.388(7) .
C56 C57 1.359(7) .
C56 H56 0.9300 .
C57 C58 1.383(7) .
C57 H57 0.9300 .
C58 C59 1.372(7) .
C59 C60 1.380(7) .
C59 H59 0.9300 .
C60 H60 0.9300 .
C61 C62 1.345(8) .
C61 H61 0.9300 .
C62 H62 0.9300 .
C63 H63 0.9300 .

loop_
_geom_torsion_atom_site_label_1
_geom_torsion_atom_site_label_2
_geom_torsion_atom_site_label_3
_geom_torsion_atom_site_label_4
_geom_torsion
_geom_torsion_site_symmetry_1
_geom_torsion_site_symmetry_4
N1 Cd1 O2 C64 80.2(3) . .
O3 Cd1 O2 C64 -80.6(4) 1_556 .
N4 Cd1 O2 C64 177.3(3) 1_456 .
O1 Cd1 O2 C64 -4.1(3) . .
O4 Cd1 O2 C64 -93.1(3) 1_556 .
C45 Cd1 O2 C64 -93.5(3) 1_556 .
N1 Cd1 O1 C64 -91.4(3) . .
O2 Cd1 O1 C64 4.1(3) . .
O3 Cd1 O1 C64 155.6(3) 1_556 .
N4 Cd1 O1 C64 7.2(5) 1_456 .
O4 Cd1 O1 C64 101.9(3) 1_556 .
C45 Cd1 O1 C64 126.3(3) 1_556 .
O2 Cd1 N1 C46 -61.9(5) . .
O3 Cd1 N1 C46 108.9(4) 1_556 .
N4 Cd1 N1 C46 -159.5(5) 1_456 .
O1 Cd1 N1 C46 -6.4(4) . .
O4 Cd1 N1 C46 88.0(7) 1_556 .
C64 Cd1 N1 C46 -34.3(5) . .
C45 Cd1 N1 C46 110.3(5) 1_556 .
O2 Cd1 N1 C47 94.2(5) . .
O3 Cd1 N1 C47 -94.9(5) 1_556 .
N4 Cd1 N1 C47 -3.3(5) 1_456 .
O1 Cd1 N1 C47 149.8(5) . .
O4 Cd1 N1 C47 -115.9(6) 1_556 .
C64 Cd1 N1 C47 121.9(5) . .
C45 Cd1 N1 C47 -93.5(5) 1_556 .
C38 C33 C34 C35 -0.3(7) . .
C64 C33 C34 C35 179.7(5) . .
C33 C34 C35 C36 -2.3(8) . .
C39 N5 C36 C37 145.8(5) . .
C39 N5 C36 C35 -39.2(8) . .
C34 C35 C36 C37 2.3(7) . .
C34 C35 C36 N5 -172.8(4) . .
N5 C36 C37 C38 175.5(5) . .
C35 C36 C37 C38 0.3(8) . .
C36 C37 C38 C33 -2.8(8) . .
C34 C33 C38 C37 2.8(8) . .
C64 C33 C38 C37 -177.2(5) . .
C36 N5 C39 C44 169.7(5) . .
C36 N5 C39 C40 -13.4(8) . .
N5 C39 C40 C41 -170.6(5) . .
C44 C39 C40 C41 6.2(7) . .
C39 C40 C41 C42 -0.9(7) . .
C40 C41 C42 C43 -3.3(7) . .
C40 C41 C42 C45 167.2(4) . .
C41 C42 C43 C44 2.2(8) . .
C45 C42 C43 C44 -168.5(5) . .
C42 C43 C44 C39 3.2(8) . .
N5 C39 C44 C43 169.7(5) . .
C40 C39 C44 C43 -7.4(8) . .
Cd1 O3 C45 O4 14.2(5) 1_554 .
Cd1 O3 C45 C42 -158.1(4) 1_554 .
Cd1 O4 C45 O3 -13.6(5) 1_554 .
Cd1 O4 C45 C42 158.8(4) 1_554 .
C43 C42 C45 O3 -171.0(5) . .
C41 C42 C45 O3 18.8(7) . .
C43 C42 C45 O4 16.4(7) . .
C41 C42 C45 O4 -153.8(5) . .
C43 C42 C45 Cd1 105.5(11) . 1_554
C41 C42 C45 Cd1 -64.7(13) . 1_554
C47 N1 C46 N2 0.8(7) . .
Cd1 N1 C46 N2 160.6(4) . .
C48 N2 C46 N1 -1.3(7) . .
C49 N2 C46 N1 179.5(5) . .
C46 N1 C47 C48 -0.1(7) . .
Cd1 N1 C47 C48 -160.1(5) . .
N1 C47 C48 N2 -0.7(8) . .
C46 N2 C48 C47 1.2(7) . .
C49 N2 C48 C47 -179.6(5) . .
C46 N2 C49 C50 175.0(6) . .
C48 N2 C49 C50 -4.1(9) . .
C46 N2 C49 C54 -6.1(9) . .
C48 N2 C49 C54 174.8(6) . .
C54 C49 C50 C51 0.7(10) . .
N2 C49 C50 C51 179.6(6) . .
C49 C50 C51 C52 -0.8(11) . .
C50 C51 C52 C53 0.4(10) . .
C50 C51 C52 C55 178.6(6) . .
C51 C52 C53 C54 0.2(9) . .
C55 C52 C53 C54 -178.0(5) . .
C52 C53 C54 C49 -0.3(9) . .
C50 C49 C54 C53 -0.1(9) . .
N2 C49 C54 C53 -179.0(5) . .
C51 C52 C55 C56 -41.9(8) . .
C53 C52 C55 C56 136.2(6) . .
C51 C52 C55 C60 141.1(6) . .
C53 C52 C55 C60 -40.8(7) . .
C60 C55 C56 C57 3.4(8) . .
C52 C55 C56 C57 -173.6(5) . .
C55 C56 C57 C58 -2.0(9) . .
C56 C57 C58 C59 -1.1(8) . .
C56 C57 C58 N3 175.9(5) . .
C63 N3 C58 C59 11.8(8) . .
C61 N3 C58 C59 -174.1(6) . .
C63 N3 C58 C57 -165.2(5) . .
C61 N3 C58 C57 8.9(9) . .
C57 C58 C59 C60 2.6(8) . .
N3 C58 C59 C60 -174.5(5) . .
C58 C59 C60 C55 -1.1(8) . .
C56 C55 C60 C59 -1.9(8) . .
C52 C55 C60 C59 175.2(5) . .
C63 N3 C61 C62 1.9(8) . .
C58 N3 C61 C62 -173.2(6) . .
C63 N4 C62 C61 -0.5(9) . .
Cd1 N4 C62 C61 169.1(5) 1_654 .
N3 C61 C62 N4 -0.9(9) . .
C62 N4 C63 N3 1.8(7) . .
Cd1 N4 C63 N3 -169.2(4) 1_654 .
C61 N3 C63 N4 -2.3(8) . .
C58 N3 C63 N4 172.9(5) . .
Cd1 O1 C64 O2 -7.4(5) . .
Cd1 O1 C64 C33 172.3(4) . .
Cd1 O2 C64 O1 7.7(5) . .
Cd1 O2 C64 C33 -172.1(4) . .
C34 C33 C64 O1 -25.5(7) . .
C38 C33 C64 O1 154.5(5) . .
C34 C33 C64 O2 154.2(5) . .
C38 C33 C64 O2 -25.8(7) . .
C34 C33 C64 Cd1 83(3) . .
C38 C33 C64 Cd1 -97(3) . .
N1 Cd1 C64 O1 87.3(3) . .
O2 Cd1 C64 O1 -172.7(5) . .
O3 Cd1 C64 O1 -35.0(4) 1_556 .
N4 Cd1 C64 O1 -176.0(3) 1_456 .
O4 Cd1 C64 O1 -81.3(3) 1_556 .
C45 Cd1 C64 O1 -66.0(3) 1_556 .
N1 Cd1 C64 O2 -100.0(3) . .
O3 Cd1 C64 O2 137.7(3) 1_556 .
N4 Cd1 C64 O2 -3.3(4) 1_456 .
O1 Cd1 C64 O2 172.7(5) . .
O4 Cd1 C64 O2 91.4(3) 1_556 .
C45 Cd1 C64 O2 106.7(3) 1_556 .
N1 Cd1 C64 C33 -24(3) . .
O2 Cd1 C64 C33 76(3) . .
O3 Cd1 C64 C33 -147(3) 1_556 .
N4 Cd1 C64 C33 72(3) 1_456 .
O1 Cd1 C64 C33 -112(3) . .
O4 Cd1 C64 C33 167(3) 1_556 .
C45 Cd1 C64 C33 -178(3) 1_556 .
